data_7700911
loop_
_publ_author_name
'Reed, William R.'
'Dunstan, Maja A.'
'Gable, Robert W.'
'Phonsri, Wasinee'
'Murray, Keith S.'
'Mole, Richard A.'
'Boskovic, Colette'

_publ_section_title
;
 Tetraoxolene-bridged rare-earth complexes: a radical-bridged dinuclear Dy
 single-molecule magnet.
;
_journal_issue 41
_journal_name_full 'Dalton transactions (Cambridge, England : 2003)'
_journal_page_first 15635
_journal_page_last 15645
_journal_paper_doi 10.1039/c9dt01320b
_journal_volume 48
_journal_year 2019
_chemical_formula_moiety 'C42 H40 B4 Br2 Dy2 N24 O4, 2(C H2 Cl2)'
_chemical_formula_sum 'C44 H44 B4 Br2 Cl4 Dy2 N24 O4'
_chemical_formula_weight 1642.89
_space_group_crystal_system monoclinic
_space_group_IT_number 14
_space_group_name_Hall '-P 2yn'
_space_group_name_H-M_alt 'P 1 21/n 1'
_symmetry_space_group_name_Hall '-P 2yn'
_symmetry_space_group_name_H-M 'P 1 21/n 1'
_atom_sites_solution_hydrogens geom
_atom_sites_solution_primary dual
_audit_creation_date 2018-11-29
_audit_creation_method
;
Olex2 1.2
(compiled May 18 2018 14:05:52 for OlexSys, GUI svn.r5506)
;
_audit_update_record
;
2019-03-27 deposited with the CCDC.    2019-08-21 downloaded from the CCDC.
;
_cell_angle_alpha 90
_cell_angle_beta 108.024(3)
_cell_angle_gamma 90
_cell_formula_units_Z 2
_cell_length_a 14.1280(4)
_cell_length_b 15.0635(4)
_cell_length_c 14.8028(4)
_cell_measurement_reflns_used 11056
_cell_measurement_temperature 100.01(10)
_cell_measurement_theta_max 76.9420
_cell_measurement_theta_min 4.2780
_cell_volume 2995.70(15)
_computing_cell_refinement 'CrysAlisPro 1.171.39.46 (Rigaku OD, 2018)'
_computing_data_collection 'CrysAlisPro 1.171.39.46 (Rigaku OD, 2018)'
_computing_data_reduction 'CrysAlisPro 1.171.39.46 (Rigaku OD, 2018)'
_computing_molecular_graphics 'Olex2 (Dolomanov et al., 2009)'
_computing_publication_material 'Olex2 (Dolomanov et al., 2009)'
_computing_structure_refinement 'ShelXL (Sheldrick, 2015)'
_computing_structure_solution 'ShelXT (Sheldrick, 2015)'
_diffrn_ambient_environment N~2~
_diffrn_ambient_temperature 100.01(10)
_diffrn_detector 'CCD plate'
_diffrn_detector_type HyPix
_diffrn_measured_fraction_theta_full 0.999
_diffrn_measured_fraction_theta_max 0.985
_diffrn_measurement_details
;
List of Runs (angles in degrees, time in seconds):

  # Type    Start    End  Width  t~exp~   \w     \q     \k     \f   Frames
#--------------------------------------------------------------------------
  1  \w    -35.00  23.00   0.50    0.50    --  -48.30  91.00  38.00  116
  2  \w    -76.00 -41.00   0.50    0.50    --  -48.30  91.00  38.00   70
  3  \w     20.00  50.00   0.50    0.50    --   48.30 -91.00 -74.00   60
  4  \w   -158.00-131.00   0.50    1.75    --  -86.25 -91.00 -74.00   54
  5  \w    118.00 151.00   0.50    1.75    --  107.75  91.00  38.00   66
  6  \w     36.00 134.00   0.50    1.75    --  107.75 -91.00 -74.00  196
  7  \w    -54.00  24.00   0.50    0.50    --  -48.30  38.00 150.00  156
  8  \w   -118.00 -86.00   0.50    0.50    --  -48.30-125.00-180.00   64
  9  \w    -57.00  18.00   0.50    0.50    --  -48.30  38.00-150.00  150
 10  \w    -71.00 -46.00   0.50    1.75    --  -86.25  91.00  38.00   50
 11  \w     35.00  61.00   0.50    1.75    --  107.75 -30.00-120.00   52
 12  \w     35.00  71.00   0.50    1.75    --  107.75 -30.00 -30.00   72
 13  \w     38.00  64.00   0.50    1.75    --  107.75 -30.00 -90.00   52
 14  \w     42.00  73.00   0.50    1.75    --  107.75 -45.00 -90.00   62
 15  \w     35.00  70.00   0.50    1.75    --  107.75 -30.00  30.00   70
 16  \w     37.00  68.00   0.50    1.75    --  107.75 -30.00  90.00   62
 17  \w     42.00  76.00   0.50    1.75    --  107.75 -45.00 -30.00   68
 18  \w     39.00  70.00   0.50    1.75    --  107.75 -45.00  60.00   62
 19  \w     38.00  77.00   0.50    1.75    --  107.75 -45.00-180.00   78
 20  \w     44.00  71.00   0.50    1.75    --  107.75 -45.00 -60.00   54
 21  \w    149.00 175.00   0.50    1.75    --  107.75  30.00 -30.00   52
 22  \w     98.00 123.00   0.50    1.75    --  107.75  30.00 -30.00   50
 23  \w     36.00  62.00   0.50    1.75    --  107.75 -30.00 -60.00   52
 24  \w     93.00 118.00   0.50    1.75    --  107.75 125.00  90.00   50
 25  \w    153.00 178.00   0.50    1.75    --  107.75 125.00  90.00   50
 26  \w     39.00  70.00   0.50    1.75    --  107.75 -30.00   0.00   62
 27  \w     40.00  71.00   0.50    1.75    --  107.75 -30.00 120.00   62
 28  \w     46.00  71.00   0.50    1.75    --  107.75 -30.00  60.00   50
;
_diffrn_measurement_device 'four-circle diffractometer'
_diffrn_measurement_device_type 'XtaLAB Synergy, Dualflex, HyPix'
_diffrn_measurement_method '\w scans'
_diffrn_orient_matrix_type 'CrysAlisPro convention (1999,Acta A55,543-557)'
_diffrn_orient_matrix_UB_11 0.0494685000
_diffrn_orient_matrix_UB_12 0.0893624000
_diffrn_orient_matrix_UB_13 -0.0086186000
_diffrn_orient_matrix_UB_21 0.0942643000
_diffrn_orient_matrix_UB_22 -0.0285141000
_diffrn_orient_matrix_UB_23 0.0795329000
_diffrn_orient_matrix_UB_31 0.0426523000
_diffrn_orient_matrix_UB_32 -0.0407386000
_diffrn_orient_matrix_UB_33 -0.0746854000
_diffrn_radiation_monochromator mirror
_diffrn_radiation_probe x-ray
_diffrn_radiation_type CuK\a
_diffrn_radiation_wavelength 1.54184
_diffrn_reflns_av_R_equivalents 0.0428
_diffrn_reflns_av_unetI/netI 0.0411
_diffrn_reflns_Laue_measured_fraction_full 0.999
_diffrn_reflns_Laue_measured_fraction_max 0.985
_diffrn_reflns_limit_h_max 17
_diffrn_reflns_limit_h_min -15
_diffrn_reflns_limit_k_max 18
_diffrn_reflns_limit_k_min -18
_diffrn_reflns_limit_l_max 16
_diffrn_reflns_limit_l_min -18
_diffrn_reflns_number 21304
_diffrn_reflns_point_group_measured_fraction_full 0.999
_diffrn_reflns_point_group_measured_fraction_max 0.985
_diffrn_reflns_theta_full 67.684
_diffrn_reflns_theta_max 74.463
_diffrn_reflns_theta_min 3.781
_diffrn_source 'micro-focus sealed X-ray tube'
_diffrn_source_type 'PhotonJet (Cu) X-ray Source'
_exptl_absorpt_coefficient_mu 16.923
_exptl_absorpt_correction_T_max 0.792
_exptl_absorpt_correction_T_min 0.407
_exptl_absorpt_correction_type gaussian
_exptl_absorpt_process_details
;
CrysAlisPro 1.171.39.46 (Rigaku Oxford Diffraction, 2018)
Numerical absorption correction based on gaussian integration over
            a multifaceted crystal model
Empirical absorption correction using spherical harmonics,
 implemented in SCALE3 ABSPACK scaling algorithm.
;
_exptl_crystal_colour purple
_exptl_crystal_density_diffrn 1.821
_exptl_crystal_description plate
_exptl_crystal_F_000 1596
_exptl_crystal_recrystallization_method 'crystallized by slow evaporation of dichloromethane/ethanol'
_exptl_crystal_size_max 0.043
_exptl_crystal_size_mid 0.034
_exptl_crystal_size_min 0.019
_refine_diff_density_max 0.648
_refine_diff_density_min -0.740
_refine_diff_density_rms 0.099
_refine_ls_extinction_coef 0.00008(2)
_refine_ls_extinction_expression Fc^*^=kFc[1+0.001xFc^2^\l^3^/sin(2\q)]^-1/4^
_refine_ls_extinction_method 'SHELXL-2018/3 (Sheldrick 2018)'
_refine_ls_goodness_of_fit_ref 1.100
_refine_ls_hydrogen_treatment constr
_refine_ls_matrix_type full
_refine_ls_number_parameters 380
_refine_ls_number_reflns 6046
_refine_ls_number_restraints 0
_refine_ls_restrained_S_all 1.100
_refine_ls_R_factor_all 0.0351
_refine_ls_R_factor_gt 0.0314
_refine_ls_shift/su_max 0.001
_refine_ls_shift/su_mean 0.000
_refine_ls_structure_factor_coef Fsqd
_refine_ls_weighting_details 'w=1/[\s^2^(Fo^2^)+(0.0247P)^2^+5.1914P] where P=(Fo^2^+2Fc^2^)/3'
_refine_ls_weighting_scheme calc
_refine_ls_wR_factor_gt 0.0751
_refine_ls_wR_factor_ref 0.0766
_reflns_Friedel_coverage 0.000
_reflns_number_gt 5513
_reflns_number_total 6046
_reflns_threshold_expression 'I > 2\s(I)'
_cod_data_source_file c9dt01320b2.cif
_cod_data_source_block 2-Dy
_cod_depositor_comments 'Adding full bibliography for 7700911--7700914.cif.'
_cod_original_cell_volume 2995.68(14)
_cod_database_code 7700911
_shelx_shelxl_version_number 2018/3
_chemical_oxdiff_formula 'C44 H44 B4 Br2 Cl4 N24 O4 Dy2'
_chemical_oxdiff_usercomment 'Mg O-Bipy HBA'
_shelx_space_group_comment
;
The symmetry employed for this shelxl refinement is uniquely defined
by the following loop, which should always be used as a source of
symmetry information in preference to the above space-group names.
They are only intended as comments.
;
_shelx_estimated_absorpt_t_max 0.739
_shelx_estimated_absorpt_t_min 0.530
_reflns_odcompleteness_completeness 99.95
_reflns_odcompleteness_iscentric 1
_reflns_odcompleteness_theta 67.62
_olex2_refinement_description
;
1. Fixed Uiso
 At 1.2 times of:
  All B(H) groups, All C(H) groups, All C(H,H) groups
2.a Ternary CH refined with riding coordinates:
 B1(H1A), B2(H2A)
2.b Secondary CH2 refined with riding coordinates:
 C22(H22A,H22B)
2.c Aromatic/amide H refined with riding coordinates:
 C1(H1), C2(H2), C3(H3), C4(H4), C5(H5), C6(H6), C7(H7), C8(H8), C9(H9),
 C10(H10), C11(H11), C12(H12), C13(H13), C14(H14), C15(H15), C16(H16), C17(H17),
  C18(H18)
;
_olex2_submission_special_instructions 'No special instructions were received'
_oxdiff_exptl_absorpt_empirical_details
;
Empirical correction (ABSPACK) includes:
- Absorption correction using spherical harmonics
- Frame scaling
;
_oxdiff_exptl_absorpt_empirical_full_max 1.633
_oxdiff_exptl_absorpt_empirical_full_min 0.518

loop_
_space_group_symop_operation_xyz
'x, y, z'
'-x+1/2, y+1/2, -z+1/2'
'-x, -y, -z'
'x-1/2, -y-1/2, z-1/2'

loop_
_atom_site_label
_atom_site_type_symbol
_atom_site_fract_x
_atom_site_fract_y
_atom_site_fract_z
_atom_site_U_iso_or_equiv
_atom_site_adp_type
_atom_site_occupancy
_atom_site_site_symmetry_order
_atom_site_calc_flag
_atom_site_refinement_flags_posn
Dy1 Dy 0.58368(2) 0.36972(2) 0.27593(2) 0.01516(7) Uani 1 1 d .
Br1 Br 0.42684(3) 0.67640(2) 0.35894(3) 0.02287(10) Uani 1 1 d .
O1 O 0.53093(18) 0.50257(16) 0.32983(16) 0.0176(5) Uani 1 1 d .
O2 O 0.57416(18) 0.35907(16) 0.43257(17) 0.0188(5) Uani 1 1 d .
N1 N 0.3999(2) 0.3882(2) 0.1993(2) 0.0192(6) Uani 1 1 d .
N2 N 0.3400(2) 0.3202(2) 0.1530(2) 0.0205(6) Uani 1 1 d .
N3 N 0.5174(2) 0.2224(2) 0.2943(2) 0.0221(6) Uani 1 1 d .
N4 N 0.4366(2) 0.1835(2) 0.2291(2) 0.0217(6) Uani 1 1 d .
N5 N 0.5350(2) 0.2994(2) 0.1137(2) 0.0193(6) Uani 1 1 d .
N6 N 0.4542(2) 0.2454(2) 0.0782(2) 0.0205(6) Uani 1 1 d .
N7 N 0.6362(2) 0.47609(19) 0.1778(2) 0.0178(6) Uani 1 1 d .
N8 N 0.7308(2) 0.47502(19) 0.1709(2) 0.0179(6) Uani 1 1 d .
N9 N 0.7280(2) 0.2866(2) 0.2615(2) 0.0197(6) Uani 1 1 d .
N10 N 0.8060(2) 0.3293(2) 0.2440(2) 0.0204(6) Uani 1 1 d .
N11 N 0.7419(2) 0.4427(2) 0.3819(2) 0.0195(6) Uani 1 1 d .
N12 N 0.8175(2) 0.4645(2) 0.3456(2) 0.0212(6) Uani 1 1 d .
C1 C 0.3392(3) 0.4591(3) 0.1915(3) 0.0235(8) Uani 1 1 d .
H1 H 0.360301 0.516249 0.216833 0.028 Uiso 1 1 calc R
C2 C 0.2415(3) 0.4368(3) 0.1412(3) 0.0260(8) Uani 1 1 d .
H2 H 0.184571 0.474114 0.126018 0.031 Uiso 1 1 calc R
C3 C 0.2456(3) 0.3491(3) 0.1184(3) 0.0241(8) Uani 1 1 d .
H3 H 0.190416 0.314095 0.083578 0.029 Uiso 1 1 calc R
C4 C 0.5456(3) 0.1648(3) 0.3666(3) 0.0263(8) Uani 1 1 d .
H4 H 0.599447 0.174585 0.422850 0.032 Uiso 1 1 calc R
C5 C 0.4870(3) 0.0895(3) 0.3496(3) 0.0300(9) Uani 1 1 d .
H5 H 0.492656 0.038980 0.389336 0.036 Uiso 1 1 calc R
C6 C 0.4183(3) 0.1046(3) 0.2617(3) 0.0280(8) Uani 1 1 d .
H6 H 0.366281 0.065274 0.229511 0.034 Uiso 1 1 calc R
C7 C 0.5802(3) 0.3035(2) 0.0462(2) 0.0205(7) Uani 1 1 d .
H7 H 0.639320 0.336030 0.051603 0.025 Uiso 1 1 calc R
C8 C 0.5283(3) 0.2534(3) -0.0330(3) 0.0251(8) Uani 1 1 d .
H8 H 0.544498 0.245371 -0.090164 0.030 Uiso 1 1 calc R
C9 C 0.4488(3) 0.2183(2) -0.0103(3) 0.0234(8) Uani 1 1 d .
H9 H 0.398600 0.181216 -0.050069 0.028 Uiso 1 1 calc R
C10 C 0.5823(3) 0.5258(2) 0.1047(2) 0.0193(7) Uani 1 1 d .
H10 H 0.513430 0.538291 0.091639 0.023 Uiso 1 1 calc R
C11 C 0.6399(3) 0.5563(2) 0.0510(3) 0.0229(7) Uani 1 1 d .
H11 H 0.619334 0.592521 -0.004234 0.027 Uiso 1 1 calc R
C12 C 0.7331(3) 0.5230(2) 0.0946(3) 0.0221(7) Uani 1 1 d .
H12 H 0.790065 0.532238 0.074501 0.027 Uiso 1 1 calc R
C13 C 0.7389(3) 0.1996(3) 0.2457(3) 0.0258(8) Uani 1 1 d .
H13 H 0.695121 0.154102 0.252523 0.031 Uiso 1 1 calc R
C14 C 0.8232(3) 0.1860(3) 0.2180(3) 0.0293(9) Uani 1 1 d .
H14 H 0.847773 0.131169 0.202662 0.035 Uiso 1 1 calc R
C15 C 0.8632(3) 0.2693(3) 0.2175(3) 0.0291(9) Uani 1 1 d .
H15 H 0.921615 0.282354 0.201175 0.035 Uiso 1 1 calc R
C16 C 0.7648(3) 0.4834(2) 0.4668(3) 0.0225(7) Uani 1 1 d .
H16 H 0.725461 0.480270 0.508367 0.027 Uiso 1 1 calc R
C17 C 0.8535(3) 0.5305(3) 0.4859(3) 0.0267(8) Uani 1 1 d .
H17 H 0.885887 0.564351 0.540949 0.032 Uiso 1 1 calc R
C18 C 0.8840(3) 0.5169(2) 0.4066(3) 0.0245(8) Uani 1 1 d .
H18 H 0.942352 0.540861 0.397065 0.029 Uiso 1 1 calc R
C19 C 0.5121(3) 0.5058(2) 0.4074(2) 0.0164(7) Uani 1 1 d .
C20 C 0.4697(3) 0.5773(2) 0.4401(2) 0.0167(7) Uani 1 1 d .
C21 C 0.5414(2) 0.4221(2) 0.4698(2) 0.0159(6) Uani 1 1 d .
B1 B 0.3811(3) 0.2292(3) 0.1346(3) 0.0231(8) Uani 1 1 d .
H1A H 0.325124 0.190593 0.096957 0.028 Uiso 1 1 calc R
B2 B 0.8183(3) 0.4307(3) 0.2479(3) 0.0242(9) Uani 1 1 d .
H2A H 0.882703 0.447044 0.237425 0.029 Uiso 1 1 calc R
Cl1 Cl 0.27708(13) 0.16279(9) 0.44334(13) 0.0664(4) Uani 1 1 d .
Cl2 Cl 0.27075(14) 0.33968(11) 0.36175(10) 0.0698(4) Uani 1 1 d .
C22 C 0.3110(6) 0.2742(4) 0.4629(4) 0.073(2) Uani 1 1 d .
H22A H 0.283109 0.298280 0.511568 0.088 Uiso 1 1 calc R
H22B H 0.384396 0.278164 0.488635 0.088 Uiso 1 1 calc R

loop_
_atom_site_aniso_label
_atom_site_aniso_U_11
_atom_site_aniso_U_22
_atom_site_aniso_U_33
_atom_site_aniso_U_23
_atom_site_aniso_U_13
_atom_site_aniso_U_12
Dy1 0.01939(11) 0.01533(11) 0.01212(10) -0.00153(7) 0.00686(7) -0.00007(8)
Br1 0.0333(2) 0.01918(19) 0.02031(18) 0.00431(14) 0.01433(15) 0.00625(15)
O1 0.0214(12) 0.0184(12) 0.0152(11) -0.0002(9) 0.0086(10) -0.0003(9)
O2 0.0250(12) 0.0176(12) 0.0163(12) -0.0016(9) 0.0102(10) 0.0014(10)
N1 0.0242(15) 0.0188(15) 0.0144(13) 0.0002(11) 0.0054(12) -0.0008(12)
N2 0.0231(15) 0.0211(15) 0.0173(14) -0.0006(12) 0.0063(12) -0.0035(12)
N3 0.0288(16) 0.0218(16) 0.0158(14) -0.0026(12) 0.0070(12) -0.0023(13)
N4 0.0264(15) 0.0205(16) 0.0192(15) -0.0014(12) 0.0084(13) -0.0047(12)
N5 0.0210(14) 0.0216(15) 0.0161(14) -0.0017(12) 0.0068(12) -0.0001(12)
N6 0.0289(16) 0.0159(14) 0.0170(14) -0.0021(11) 0.0074(12) -0.0018(12)
N7 0.0196(14) 0.0181(14) 0.0150(13) 0.0005(11) 0.0045(11) 0.0011(11)
N8 0.0207(14) 0.0169(14) 0.0169(14) 0.0006(11) 0.0067(12) 0.0010(11)
N9 0.0223(15) 0.0191(15) 0.0178(14) 0.0026(12) 0.0065(12) 0.0037(12)
N10 0.0244(15) 0.0218(16) 0.0172(14) 0.0024(12) 0.0098(12) 0.0044(12)
N11 0.0184(14) 0.0234(15) 0.0161(14) -0.0001(12) 0.0046(11) 0.0006(12)
N12 0.0191(14) 0.0238(16) 0.0202(15) 0.0032(12) 0.0054(12) 0.0036(12)
C1 0.0277(19) 0.026(2) 0.0172(16) -0.0029(15) 0.0083(15) 0.0010(15)
C2 0.0220(18) 0.034(2) 0.0225(18) 0.0075(16) 0.0082(15) 0.0073(16)
C3 0.0192(17) 0.034(2) 0.0184(17) 0.0039(15) 0.0049(14) -0.0050(15)
C4 0.031(2) 0.029(2) 0.0187(17) 0.0036(15) 0.0086(16) 0.0037(16)
C5 0.033(2) 0.027(2) 0.032(2) 0.0101(17) 0.0125(17) -0.0037(17)
C6 0.029(2) 0.0230(19) 0.031(2) 0.0025(16) 0.0084(16) -0.0074(16)
C7 0.0262(18) 0.0200(17) 0.0175(16) 0.0012(14) 0.0099(14) 0.0037(14)
C8 0.032(2) 0.027(2) 0.0167(17) -0.0026(15) 0.0083(15) 0.0050(16)
C9 0.034(2) 0.0194(18) 0.0153(16) -0.0051(14) 0.0047(15) 0.0002(15)
C10 0.0227(17) 0.0187(17) 0.0140(15) 0.0016(13) 0.0020(13) 0.0047(14)
C11 0.032(2) 0.0186(17) 0.0171(16) 0.0039(14) 0.0065(15) 0.0004(15)
C12 0.0269(18) 0.0233(18) 0.0183(17) 0.0032(14) 0.0101(15) -0.0010(15)
C13 0.038(2) 0.0213(19) 0.0169(17) 0.0000(14) 0.0069(16) 0.0071(16)
C14 0.045(2) 0.0221(19) 0.0248(19) 0.0024(15) 0.0172(18) 0.0138(17)
C15 0.032(2) 0.036(2) 0.0216(18) 0.0043(16) 0.0120(16) 0.0118(17)
C16 0.0251(18) 0.0227(18) 0.0190(17) 0.0008(14) 0.0056(14) 0.0043(15)
C17 0.0238(18) 0.0264(19) 0.0249(19) -0.0065(16) 0.0005(15) -0.0042(15)
C18 0.0223(18) 0.0177(18) 0.030(2) 0.0012(15) 0.0031(15) -0.0033(14)
C19 0.0189(16) 0.0178(17) 0.0139(15) -0.0004(13) 0.0072(13) -0.0018(13)
C20 0.0212(16) 0.0154(16) 0.0145(15) 0.0017(13) 0.0071(13) 0.0026(13)
C21 0.0198(16) 0.0158(16) 0.0140(15) -0.0001(13) 0.0078(13) -0.0015(13)
B1 0.027(2) 0.023(2) 0.0189(19) -0.0010(16) 0.0059(16) -0.0061(17)
B2 0.025(2) 0.030(2) 0.0178(19) 0.0063(17) 0.0075(16) 0.0031(17)
Cl1 0.0875(11) 0.0444(7) 0.0932(11) -0.0125(7) 0.0660(10) -0.0091(7)
Cl2 0.1058(12) 0.0752(10) 0.0401(7) 0.0180(7) 0.0395(8) 0.0217(9)
C22 0.098(5) 0.052(4) 0.048(3) 0.016(3) -0.009(3) -0.030(3)

loop_
_atom_type_symbol
_atom_type_description
_atom_type_scat_dispersion_real
_atom_type_scat_dispersion_imag
_atom_type_scat_source
C C 0.0181 0.0091 'International Tables Vol C Tables 4.2.6.8 and 6.1.1.4'
H H 0.0000 0.0000 'International Tables Vol C Tables 4.2.6.8 and 6.1.1.4'
B B 0.0090 0.0039 'International Tables Vol C Tables 4.2.6.8 and 6.1.1.4'
Br Br -0.6763 1.2805 'International Tables Vol C Tables 4.2.6.8 and 6.1.1.4'
Cl Cl 0.3639 0.7018 'International Tables Vol C Tables 4.2.6.8 and 6.1.1.4'
Dy Dy -9.8046 9.8477 'International Tables Vol C Tables 4.2.6.8 and 6.1.1.4'
N N 0.0311 0.0180 'International Tables Vol C Tables 4.2.6.8 and 6.1.1.4'
O O 0.0492 0.0322 'International Tables Vol C Tables 4.2.6.8 and 6.1.1.4'

loop_
_exptl_crystal_face_index_h
_exptl_crystal_face_index_k
_exptl_crystal_face_index_l
_exptl_crystal_face_perp_dist
-1 1 0 0.0326
1 -1 0 0.0326
-1 -1 0 0.0111
1 1 0 0.0111
-1 0 1 0.0237
1 0 -1 0.0237

loop_
_geom_angle_atom_site_label_1
_geom_angle_atom_site_label_2
_geom_angle_atom_site_label_3
_geom_angle
_geom_angle_site_symmetry_1
_geom_angle_site_symmetry_3
O1 Dy1 O2 66.85(8) . .
O1 Dy1 N1 70.58(9) . .
O1 Dy1 N3 123.92(9) . .
O1 Dy1 N5 131.14(9) . .
O1 Dy1 N7 80.19(9) . .
O1 Dy1 N9 144.97(9) . .
O1 Dy1 N11 74.61(9) . .
O2 Dy1 N1 94.92(9) . .
O2 Dy1 N3 72.04(9) . .
O2 Dy1 N5 145.41(9) . .
O2 Dy1 N7 138.65(9) . .
O2 Dy1 N9 110.50(9) . .
O2 Dy1 N11 74.42(9) . .
N1 Dy1 N5 71.09(9) . .
N1 Dy1 N11 144.99(9) . .
N3 Dy1 N1 76.90(10) . .
N3 Dy1 N5 73.97(10) . .
N3 Dy1 N9 84.51(10) . .
N3 Dy1 N11 127.84(10) . .
N5 Dy1 N11 134.22(9) . .
N7 Dy1 N1 96.98(9) . .
N7 Dy1 N3 149.31(10) . .
N7 Dy1 N5 75.60(10) . .
N7 Dy1 N9 82.47(10) . .
N7 Dy1 N11 73.22(9) . .
N9 Dy1 N1 142.04(10) . .
N9 Dy1 N5 72.08(10) . .
N9 Dy1 N11 71.33(10) . .
C19 O1 Dy1 121.3(2) . .
C21 O2 Dy1 121.2(2) . .
N2 N1 Dy1 122.5(2) . .
C1 N1 Dy1 131.9(2) . .
C1 N1 N2 105.7(3) . .
N1 N2 B1 123.0(3) . .
C3 N2 N1 109.6(3) . .
C3 N2 B1 127.0(3) . .
N4 N3 Dy1 124.7(2) . .
C4 N3 Dy1 130.1(3) . .
C4 N3 N4 105.1(3) . .
N3 N4 B1 121.7(3) . .
C6 N4 N3 109.6(3) . .
C6 N4 B1 128.6(3) . .
N6 N5 Dy1 124.5(2) . .
C7 N5 Dy1 129.6(2) . .
C7 N5 N6 105.9(3) . .
N5 N6 B1 120.5(3) . .
C9 N6 N5 110.1(3) . .
C9 N6 B1 129.3(3) . .
N8 N7 Dy1 121.5(2) . .
C10 N7 Dy1 130.4(2) . .
C10 N7 N8 105.7(3) . .
N7 N8 B2 121.6(3) . .
C12 N8 N7 109.4(3) . .
C12 N8 B2 128.7(3) . .
N10 N9 Dy1 121.0(2) . .
C13 N9 Dy1 130.7(3) . .
C13 N9 N10 106.4(3) . .
N9 N10 B2 123.3(3) . .
C15 N10 N9 109.3(3) . .
C15 N10 B2 127.3(3) . .
N12 N11 Dy1 120.1(2) . .
C16 N11 Dy1 133.1(2) . .
C16 N11 N12 105.4(3) . .
N11 N12 B2 121.4(3) . .
C18 N12 N11 110.1(3) . .
C18 N12 B2 128.5(3) . .
N1 C1 H1 124.7 . .
N1 C1 C2 110.7(3) . .
C2 C1 H1 124.7 . .
C1 C2 H2 127.6 . .
C3 C2 C1 104.7(3) . .
C3 C2 H2 127.6 . .
N2 C3 C2 109.3(3) . .
N2 C3 H3 125.3 . .
C2 C3 H3 125.3 . .
N3 C4 H4 124.0 . .
N3 C4 C5 112.0(4) . .
C5 C4 H4 124.0 . .
C4 C5 H5 128.0 . .
C4 C5 C6 104.1(3) . .
C6 C5 H5 128.0 . .
N4 C6 C5 109.2(3) . .
N4 C6 H6 125.4 . .
C5 C6 H6 125.4 . .
N5 C7 H7 124.7 . .
N5 C7 C8 110.6(3) . .
C8 C7 H7 124.7 . .
C7 C8 H8 127.5 . .
C9 C8 C7 105.0(3) . .
C9 C8 H8 127.5 . .
N6 C9 C8 108.4(3) . .
N6 C9 H9 125.8 . .
C8 C9 H9 125.8 . .
N7 C10 H10 124.4 . .
N7 C10 C11 111.2(3) . .
C11 C10 H10 124.4 . .
C10 C11 H11 127.5 . .
C12 C11 C10 105.0(3) . .
C12 C11 H11 127.5 . .
N8 C12 C11 108.7(3) . .
N8 C12 H12 125.6 . .
C11 C12 H12 125.6 . .
N9 C13 H13 124.8 . .
N9 C13 C14 110.5(4) . .
C14 C13 H13 124.8 . .
C13 C14 H14 127.6 . .
C15 C14 C13 104.9(3) . .
C15 C14 H14 127.6 . .
N10 C15 C14 109.0(4) . .
N10 C15 H15 125.5 . .
C14 C15 H15 125.5 . .
N11 C16 H16 124.3 . .
N11 C16 C17 111.3(3) . .
C17 C16 H16 124.3 . .
C16 C17 H17 127.8 . .
C18 C17 C16 104.4(3) . .
C18 C17 H17 127.8 . .
N12 C18 C17 108.8(3) . .
N12 C18 H18 125.6 . .
C17 C18 H18 125.6 . .
O1 C19 C20 125.6(3) . .
O1 C19 C21 115.0(3) . .
C20 C19 C21 119.4(3) . .
C19 C20 Br1 118.6(2) . .
C19 C20 C21 121.8(3) . 3_666
C21 C20 Br1 119.6(2) 3_666 .
O2 C21 C19 115.0(3) . .
O2 C21 C20 126.3(3) . 3_666
C20 C21 C19 118.7(3) 3_666 .
N2 B1 H1A 109.8 . .
N4 B1 N2 110.5(3) . .
N4 B1 H1A 109.8 . .
N6 B1 N2 107.9(3) . .
N6 B1 N4 109.0(3) . .
N6 B1 H1A 109.8 . .
N8 B2 H2A 109.7 . .
N10 B2 N8 110.2(3) . .
N10 B2 H2A 109.7 . .
N12 B2 N8 108.2(3) . .
N12 B2 N10 109.4(3) . .
N12 B2 H2A 109.7 . .
Cl1 C22 H22A 108.8 . .
Cl1 C22 H22B 108.8 . .
Cl2 C22 Cl1 113.8(4) . .
Cl2 C22 H22A 108.8 . .
Cl2 C22 H22B 108.8 . .
H22A C22 H22B 107.7 . .

loop_
_geom_bond_atom_site_label_1
_geom_bond_atom_site_label_2
_geom_bond_distance
_geom_bond_site_symmetry_2
Dy1 O1 2.359(2) .
Dy1 O2 2.369(2) .
Dy1 N1 2.506(3) .
Dy1 N3 2.456(3) .
Dy1 N5 2.518(3) .
Dy1 N7 2.428(3) .
Dy1 N9 2.458(3) .
Dy1 N11 2.549(3) .
Br1 C20 1.894(3) .
O1 C19 1.257(4) .
O2 C21 1.256(4) .
N1 N2 1.370(4) .
N1 C1 1.352(5) .
N2 C3 1.344(5) .
N2 B1 1.545(5) .
N3 N4 1.377(4) .
N3 C4 1.339(5) .
N4 C6 1.337(5) .
N4 B1 1.539(5) .
N5 N6 1.366(4) .
N5 C7 1.345(4) .
N6 C9 1.352(4) .
N6 B1 1.536(5) .
N7 N8 1.371(4) .
N7 C10 1.342(4) .
N8 C12 1.351(5) .
N8 B2 1.550(5) .
N9 N10 1.367(4) .
N9 C13 1.348(5) .
N10 C15 1.349(5) .
N10 B2 1.537(6) .
N11 N12 1.376(4) .
N11 C16 1.344(5) .
N12 C18 1.340(5) .
N12 B2 1.536(5) .
C1 H1 0.9500 .
C1 C2 1.391(5) .
C2 H2 0.9500 .
C2 C3 1.369(6) .
C3 H3 0.9500 .
C4 H4 0.9500 .
C4 C5 1.380(6) .
C5 H5 0.9500 .
C5 C6 1.381(6) .
C6 H6 0.9500 .
C7 H7 0.9500 .
C7 C8 1.396(5) .
C8 H8 0.9500 .
C8 C9 1.374(5) .
C9 H9 0.9500 .
C10 H10 0.9500 .
C10 C11 1.381(5) .
C11 H11 0.9500 .
C11 C12 1.370(5) .
C12 H12 0.9500 .
C13 H13 0.9500 .
C13 C14 1.389(6) .
C14 H14 0.9500 .
C14 C15 1.377(6) .
C15 H15 0.9500 .
C16 H16 0.9500 .
C16 C17 1.391(5) .
C17 H17 0.9500 .
C17 C18 1.384(6) .
C18 H18 0.9500 .
C19 C20 1.390(5) .
C19 C21 1.541(5) .
C20 C21 1.391(4) 3_666
B1 H1A 1.0000 .
B2 H2A 1.0000 .
Cl1 C22 1.745(6) .
Cl2 C22 1.735(6) .
C22 H22A 0.9900 .
C22 H22B 0.9900 .

loop_
_geom_torsion_atom_site_label_1
_geom_torsion_atom_site_label_2
_geom_torsion_atom_site_label_3
_geom_torsion_atom_site_label_4
_geom_torsion
_geom_torsion_site_symmetry_4
Dy1 O1 C19 C20 -171.9(3) .
Dy1 O1 C19 C21 8.9(4) .
Dy1 O2 C21 C19 -2.0(4) .
Dy1 O2 C21 C20 178.5(3) 3_666
Dy1 N1 N2 C3 -179.5(2) .
Dy1 N1 N2 B1 -6.5(4) .
Dy1 N1 C1 C2 179.4(2) .
Dy1 N3 N4 C6 -178.3(2) .
Dy1 N3 N4 B1 2.1(4) .
Dy1 N3 C4 C5 178.5(3) .
Dy1 N5 N6 C9 -179.8(2) .
Dy1 N5 N6 B1 4.6(4) .
Dy1 N5 C7 C8 179.3(2) .
Dy1 N7 N8 C12 163.6(2) .
Dy1 N7 N8 B2 -21.4(4) .
Dy1 N7 C10 C11 -161.6(2) .
Dy1 N9 N10 C15 -165.8(2) .
Dy1 N9 N10 B2 10.1(4) .
Dy1 N9 C13 C14 164.1(3) .
Dy1 N11 N12 C18 168.0(2) .
Dy1 N11 N12 B2 -11.6(4) .
Dy1 N11 C16 C17 -166.1(3) .
O1 Dy1 O2 C21 4.5(2) .
O1 Dy1 N1 N2 -165.7(3) .
O1 Dy1 N1 C1 15.3(3) .
O1 Dy1 N3 N4 90.0(3) .
O1 Dy1 N3 C4 -86.9(3) .
O1 Dy1 N5 N6 -85.2(3) .
O1 Dy1 N5 C7 96.5(3) .
O1 Dy1 N7 N8 130.1(2) .
O1 Dy1 N7 C10 -70.5(3) .
O1 Dy1 N9 N10 -35.6(3) .
O1 Dy1 N9 C13 162.1(3) .
O1 Dy1 N11 N12 -120.8(2) .
O1 Dy1 N11 C16 43.4(3) .
O1 C19 C20 Br1 4.8(5) .
O1 C19 C20 C21 -174.9(3) 3_666
O1 C19 C21 O2 -4.5(4) .
O1 C19 C21 C20 175.1(3) 3_666
O2 Dy1 O1 C19 -7.3(2) .
O2 Dy1 N1 N2 -102.4(2) .
O2 Dy1 N1 C1 78.6(3) .
O2 Dy1 N3 N4 134.3(3) .
O2 Dy1 N3 C4 -42.7(3) .
O2 Dy1 N5 N6 25.1(3) .
O2 Dy1 N5 C7 -153.2(3) .
O2 Dy1 N7 N8 93.2(3) .
O2 Dy1 N7 C10 -107.4(3) .
O2 Dy1 N9 N10 -114.2(2) .
O2 Dy1 N9 C13 83.5(3) .
O2 Dy1 N11 N12 169.4(3) .
O2 Dy1 N11 C16 -26.3(3) .
N1 Dy1 O1 C19 97.1(3) .
N1 Dy1 O2 C21 -61.9(3) .
N1 Dy1 N3 N4 34.6(3) .
N1 Dy1 N3 C4 -142.3(3) .
N1 Dy1 N5 N6 -45.2(3) .
N1 Dy1 N5 C7 136.5(3) .
N1 Dy1 N7 N8 -161.1(2) .
N1 Dy1 N7 C10 -1.7(3) .
N1 Dy1 N9 N10 116.8(2) .
N1 Dy1 N9 C13 -45.4(4) .
N1 Dy1 N11 N12 -114.6(2) .
N1 Dy1 N11 C16 49.6(4) .
N1 N2 C3 C2 0.1(4) .
N1 N2 B1 N4 61.6(4) .
N1 N2 B1 N6 -57.5(4) .
N1 C1 C2 C3 -0.2(4) .
N2 N1 C1 C2 0.3(4) .
N3 Dy1 O1 C19 38.9(3) .
N3 Dy1 O2 C21 -136.5(3) .
N3 Dy1 N1 N2 -32.1(2) .
N3 Dy1 N1 C1 148.9(3) .
N3 Dy1 N5 N6 36.1(3) .
N3 Dy1 N5 C7 -142.2(3) .
N3 Dy1 N7 N8 -85.0(3) .
N3 Dy1 N7 C10 74.3(4) .
N3 Dy1 N9 N10 177.3(2) .
N3 Dy1 N9 C13 15.0(3) .
N3 Dy1 N11 N12 117.9(2) .
N3 Dy1 N11 C16 -77.8(3) .
N3 N4 C6 C5 0.0(5) .
N3 N4 B1 N2 -59.1(4) .
N3 N4 B1 N6 59.3(4) .
N3 C4 C5 C6 -1.1(5) .
N4 N3 C4 C5 1.1(4) .
N5 Dy1 O1 C19 137.3(2) .
N5 Dy1 O2 C21 -125.3(3) .
N5 Dy1 N1 N2 45.2(2) .
N5 Dy1 N1 C1 -133.8(3) .
N5 Dy1 N3 N4 -39.2(3) .
N5 Dy1 N3 C4 143.9(3) .
N5 Dy1 N7 N8 -92.7(2) .
N5 Dy1 N7 C10 66.7(3) .
N5 Dy1 N9 N10 102.4(2) .
N5 Dy1 N9 C13 -59.9(3) .
N5 Dy1 N11 N12 12.3(3) .
N5 Dy1 N11 C16 176.6(3) .
N5 N6 C9 C8 1.1(4) .
N5 N6 B1 N2 57.8(4) .
N5 N6 B1 N4 -62.2(4) .
N5 C7 C8 C9 0.0(4) .
N6 N5 C7 C8 0.7(4) .
N7 Dy1 O1 C19 -161.8(3) .
N7 Dy1 O2 C21 44.5(3) .
N7 Dy1 N1 N2 117.3(2) .
N7 Dy1 N1 C1 -61.7(3) .
N7 Dy1 N3 N4 -46.9(4) .
N7 Dy1 N3 C4 136.1(3) .
N7 Dy1 N5 N6 -147.9(3) .
N7 Dy1 N5 C7 33.8(3) .
N7 Dy1 N9 N10 25.1(2) .
N7 Dy1 N9 C13 -137.1(3) .
N7 Dy1 N11 N12 -36.7(2) .
N7 Dy1 N11 C16 127.6(3) .
N7 N8 C12 C11 0.2(4) .
N7 N8 B2 N10 70.4(4) .
N7 N8 B2 N12 -49.2(4) .
N7 C10 C11 C12 -0.1(4) .
N8 N7 C10 C11 0.2(4) .
N9 Dy1 O1 C19 -100.4(3) .
N9 Dy1 O2 C21 146.8(2) .
N9 Dy1 N1 N2 30.6(3) .
N9 Dy1 N1 C1 -148.4(3) .
N9 Dy1 N3 N4 -112.1(3) .
N9 Dy1 N3 C4 71.0(3) .
N9 Dy1 N5 N6 125.5(3) .
N9 Dy1 N5 C7 -52.8(3) .
N9 Dy1 N7 N8 -19.4(2) .
N9 Dy1 N7 C10 140.0(3) .
N9 Dy1 N11 N12 50.9(2) .
N9 Dy1 N11 C16 -144.9(3) .
N9 N10 C15 C14 -0.4(4) .
N9 N10 B2 N8 -63.2(4) .
N9 N10 B2 N12 55.7(4) .
N9 C13 C14 C15 -0.1(4) .
N10 N9 C13 C14 -0.1(4) .
N11 Dy1 O1 C19 -86.7(3) .
N11 Dy1 O2 C21 84.1(3) .
N11 Dy1 N1 N2 -172.1(2) .
N11 Dy1 N1 C1 8.9(4) .
N11 Dy1 N3 N4 -173.2(2) .
N11 Dy1 N3 C4 9.8(4) .
N11 Dy1 N5 N6 163.8(2) .
N11 Dy1 N5 C7 -14.5(4) .
N11 Dy1 N7 N8 53.3(2) .
N11 Dy1 N7 C10 -147.3(3) .
N11 Dy1 N9 N10 -49.6(2) .
N11 Dy1 N9 C13 148.1(3) .
N11 N12 C18 C17 0.4(4) .
N11 N12 B2 N8 67.3(4) .
N11 N12 B2 N10 -52.7(4) .
N11 C16 C17 C18 0.4(4) .
N12 N11 C16 C17 -0.2(4) .
C1 N1 N2 C3 -0.2(4) .
C1 N1 N2 B1 172.7(3) .
C1 C2 C3 N2 0.1(4) .
C3 N2 B1 N4 -126.7(4) .
C3 N2 B1 N6 114.2(4) .
C4 N3 N4 C6 -0.7(4) .
C4 N3 N4 B1 179.7(3) .
C4 C5 C6 N4 0.7(5) .
C6 N4 B1 N2 121.4(4) .
C6 N4 B1 N6 -120.3(4) .
C7 N5 N6 C9 -1.1(4) .
C7 N5 N6 B1 -176.8(3) .
C7 C8 C9 N6 -0.7(4) .
C9 N6 B1 N2 -116.9(4) .
C9 N6 B1 N4 123.1(4) .
C10 N7 N8 C12 -0.3(4) .
C10 N7 N8 B2 174.7(3) .
C10 C11 C12 N8 -0.1(4) .
C12 N8 B2 N10 -115.7(4) .
C12 N8 B2 N12 124.8(4) .
C13 N9 N10 C15 0.3(4) .
C13 N9 N10 B2 176.2(3) .
C13 C14 C15 N10 0.3(4) .
C15 N10 B2 N8 111.9(4) .
C15 N10 B2 N12 -129.2(4) .
C16 N11 N12 C18 -0.2(4) .
C16 N11 N12 B2 -179.7(3) .
C16 C17 C18 N12 -0.5(4) .
C18 N12 B2 N8 -112.2(4) .
C18 N12 B2 N10 127.8(4) .
C20 C19 C21 O2 176.3(3) .
C20 C19 C21 C20 -4.1(5) 3_666
C21 C19 C20 Br1 -176.1(2) .
C21 C19 C20 C21 4.2(5) 3_666
B1 N2 C3 C2 -172.5(3) .
B1 N4 C6 C5 179.6(4) .
B1 N6 C9 C8 176.3(4) .
B2 N8 C12 C11 -174.3(3) .
B2 N10 C15 C14 -176.0(3) .
B2 N12 C18 C17 180.0(3) .

loop_
_exptl_oxdiff_crystal_face_indexfrac_h
_exptl_oxdiff_crystal_face_indexfrac_k
_exptl_oxdiff_crystal_face_indexfrac_l
_exptl_oxdiff_crystal_face_x
_exptl_oxdiff_crystal_face_y
_exptl_oxdiff_crystal_face_z
-0.9992 1.0004 -0.0003 0.0400 -0.1227 -0.0833
0.9992 -1.0004 0.0003 -0.0400 0.1227 0.0833
-1.0010 -0.9998 0.0000 -0.1389 -0.0658 -0.0020
1.0010 0.9998 -0.0000 0.1389 0.0658 0.0020
-1.0000 0.0024 1.0002 -0.0579 -0.0148 -0.1175
1.0000 -0.0024 -1.0002 0.0579 0.0148 0.1175

loop_
_smtbx_masks_void_nr
_smtbx_masks_void_average_x
_smtbx_masks_void_average_y
_smtbx_masks_void_average_z
_smtbx_masks_void_volume
_smtbx_masks_void_count_electrons
1 0.029 0.386 0.167 35.0 1.6
2 -0.029 0.614 0.833 35.0 1.6
3 0.471 0.886 0.333 35.0 1.6
4 0.529 0.114 0.667 35.0 2.0
